data_7056172
loop_
_publ_author_name
'Kerner, Christian'
'Neu, Jens P.'
'Gaffga, Maximilian'
'Lang, Johannes'
'Oelkers, Benjamin'
'Sun, Yu'
'Niedner-Schatterburg, Gereon'
'Thiel, Werner R.'

_publ_section_title
;
 Gas-phase reactivity of Cp* Group IX metal complexes bearing aromatic
 N,N&#x2019;-chelating ligands
;
_journal_name_full 'New J. Chem.'
_journal_paper_doi 10.1039/C7NJ01079F
_journal_year 2017
_chemical_formula_sum 'C21 H27 Cl2 Ir N4'
_chemical_formula_weight 598.57
_chemical_name_systematic
;
 ?
;
_space_group_IT_number 2
_symmetry_cell_setting triclinic
_symmetry_space_group_name_Hall '-P 1'
_symmetry_space_group_name_H-M 'P -1'
_atom_sites_solution_hydrogens geom
_atom_sites_solution_primary direct
_atom_sites_solution_secondary difmap
_audit_creation_method SHELXL-97
_audit_update_record
;
2017-03-31 deposited with the CCDC.
2017-05-16 downloaded from the CCDC.
;
_cell_angle_alpha 78.653(6)
_cell_angle_beta 84.574(5)
_cell_angle_gamma 83.732(6)
_cell_formula_units_Z 2
_cell_length_a 8.1530(5)
_cell_length_b 11.1982(10)
_cell_length_c 14.3416(8)
_cell_measurement_reflns_used 4463
_cell_measurement_temperature 150(2)
_cell_measurement_theta_max 62.4930
_cell_measurement_theta_min 4.0570
_cell_volume 1272.51(16)
_computing_cell_refinement 'CrysAlisPro, Agilent Technologies'
_computing_data_collection 'CrysAlisPro, Agilent Technologies'
_computing_data_reduction 'CrysAlisPro, Agilent Technologies'
_computing_structure_refinement 'SHELXL-97 (Sheldrick, 2008)'
_computing_structure_solution 'SIR92 (Giacovazzo et al., 1994)'
_diffrn_ambient_temperature 150(2)
_diffrn_detector_area_resol_mean 16.1399
_diffrn_measured_fraction_theta_full 0.991
_diffrn_measured_fraction_theta_max 0.991
_diffrn_measurement_device_type 'Xcalibur, Sapphire3, Gemini ultra'
_diffrn_measurement_method '\w scans'
_diffrn_radiation_monochromator mirror
_diffrn_radiation_source 'Enhance Ultra (Cu) X-ray Source'
_diffrn_radiation_type 'Cu K\a'
_diffrn_radiation_wavelength 1.54184
_diffrn_reflns_av_R_equivalents 0.0360
_diffrn_reflns_av_sigmaI/netI 0.0357
_diffrn_reflns_limit_h_max 9
_diffrn_reflns_limit_h_min -5
_diffrn_reflns_limit_k_max 12
_diffrn_reflns_limit_k_min -12
_diffrn_reflns_limit_l_max 16
_diffrn_reflns_limit_l_min -15
_diffrn_reflns_number 7450
_diffrn_reflns_theta_full 62.43
_diffrn_reflns_theta_max 62.43
_diffrn_reflns_theta_min 4.04
_exptl_absorpt_coefficient_mu 12.177
_exptl_absorpt_correction_T_max 1.00000
_exptl_absorpt_correction_T_min 0.27893
_exptl_absorpt_correction_type multi-scan
_exptl_absorpt_process_details
;
CrysAlisPro, Agilent Technologies,
Version 1.171.36.32 (release 02-08-2013 CrysAlis171 .NET)
(compiled Aug  2 2013,16:46:58)
Empirical absorption correction using spherical harmonics,
 implemented in SCALE3 ABSPACK scaling algorithm.
;
_exptl_crystal_colour orange
_exptl_crystal_density_diffrn 1.562
_exptl_crystal_density_method 'not measured'
_exptl_crystal_description prism
_exptl_crystal_F_000 584
_exptl_crystal_size_max 0.38
_exptl_crystal_size_mid 0.19
_exptl_crystal_size_min 0.16
_platon_squeeze_details
;
;
_refine_diff_density_max 4.494
_refine_diff_density_min -1.563
_refine_diff_density_rms 0.253
_refine_ls_extinction_method none
_refine_ls_goodness_of_fit_ref 1.106
_refine_ls_hydrogen_treatment constr
_refine_ls_matrix_type full
_refine_ls_number_parameters 260
_refine_ls_number_reflns 4018
_refine_ls_number_restraints 0
_refine_ls_restrained_S_all 1.106
_refine_ls_R_factor_all 0.0574
_refine_ls_R_factor_gt 0.0560
_refine_ls_shift/su_max 0.000
_refine_ls_shift/su_mean 0.000
_refine_ls_structure_factor_coef Fsqd
_refine_ls_weighting_details 'calc w=1/[\s^2^(Fo^2^)+(0.0928P)^2^+14.2719P] where P=(Fo^2^+2Fc^2^)/3'
_refine_ls_weighting_scheme calc
_refine_ls_wR_factor_gt 0.1504
_refine_ls_wR_factor_ref 0.1516
_reflns_number_gt 3838
_reflns_number_total 4018
_reflns_threshold_expression >2\s(I)
_cod_data_source_file c7nj01079f2.cif
_cod_data_source_block 14142o
_cod_depositor_comments
;
The following automatic conversions were performed:

'_symmetry_cell_setting' value 'Triclinic' changed to 'triclinic'
according to
/home/data/users/saulius/crontab/automatic-downloads/rss-feeds/RSC/lib/dictionaries/cif_core.dic
dictionary named 'cif_core.dic' version 2.4.2 from 2011-04-26.

Automatic conversion script
Id: cif_fix_values 4973 2017-02-22 13:04:09Z antanas 
;
_cod_database_code 7056172

loop_
_symmetry_equiv_pos_as_xyz
'x, y, z'
'-x, -y, -z'

loop_
_atom_site_label
_atom_site_type_symbol
_atom_site_fract_x
_atom_site_fract_y
_atom_site_fract_z
_atom_site_U_iso_or_equiv
_atom_site_adp_type
_atom_site_occupancy
_atom_site_symmetry_multiplicity
_atom_site_calc_flag
_atom_site_refinement_flags
C1 C 1.1050(12) -0.0731(9) 0.2067(7) 0.030(2) Uani 1 1 d .
H1 H 1.0849 -0.1212 0.2683 0.036 Uiso 1 1 calc R
C2 C 1.2257(14) -0.1174(9) 0.1433(8) 0.036(2) Uani 1 1 d .
H2 H 1.2858 -0.1950 0.1611 0.043 Uiso 1 1 calc R
C3 C 1.2563(12) -0.0472(10) 0.0551(7) 0.032(2) Uani 1 1 d .
H3 H 1.3361 -0.0762 0.0100 0.039 Uiso 1 1 calc R
C4 C 1.1698(12) 0.0658(9) 0.0326(7) 0.030(2) Uani 1 1 d .
H4 H 1.1946 0.1175 -0.0269 0.036 Uiso 1 1 calc R
C5 C 1.0477(12) 0.1044(8) 0.0958(7) 0.0245(19) Uani 1 1 d .
C6 C 0.9414(11) 0.2198(8) 0.0785(7) 0.0220(18) Uani 1 1 d .
C7 C 0.8240(11) 0.2397(9) 0.1539(7) 0.0237(19) Uani 1 1 d .
C8 C 0.7360(11) 0.3535(8) 0.1364(6) 0.0237(19) Uani 1 1 d .
H8 H 0.6596 0.3782 0.1848 0.028 Uiso 1 1 calc R
C9 C 0.8670(11) 0.4002(8) -0.0181(7) 0.0230(19) Uani 1 1 d .
C10 C 0.9936(15) 0.4402(10) -0.1784(7) 0.036(2) Uani 1 1 d .
H10A H 1.0941 0.3938 -0.1533 0.054 Uiso 1 1 calc R
H10B H 1.0236 0.5126 -0.2248 0.054 Uiso 1 1 calc R
H10C H 0.9355 0.3886 -0.2097 0.054 Uiso 1 1 calc R
C11 C 0.7658(13) 0.5868(10) -0.1253(8) 0.035(2) Uani 1 1 d .
H11A H 0.6546 0.5603 -0.1230 0.052 Uiso 1 1 calc R
H11B H 0.7961 0.6309 -0.1896 0.052 Uiso 1 1 calc R
H11C H 0.7673 0.6409 -0.0794 0.052 Uiso 1 1 calc R
C12 C 0.5627(12) 0.0726(10) 0.2758(7) 0.031(2) Uani 1 1 d .
C13 C 0.5892(11) 0.1292(9) 0.3567(7) 0.027(2) Uani 1 1 d .
C14 C 0.6949(12) 0.0402(9) 0.4172(7) 0.029(2) Uani 1 1 d .
C15 C 0.7355(13) -0.0656(9) 0.3744(7) 0.029(2) Uani 1 1 d .
C16 C 0.6585(12) -0.0426(9) 0.2846(7) 0.027(2) Uani 1 1 d .
C17 C 0.4497(12) 0.1295(10) 0.1991(8) 0.034(2) Uani 1 1 d .
H17A H 0.4751 0.0887 0.1443 0.051 Uiso 1 1 calc R
H17B H 0.4657 0.2166 0.1792 0.051 Uiso 1 1 calc R
H17C H 0.3345 0.1205 0.2237 0.051 Uiso 1 1 calc R
C18 C 0.4998(15) 0.2444(11) 0.3795(9) 0.043(3) Uani 1 1 d .
H18A H 0.3890 0.2281 0.4088 0.064 Uiso 1 1 calc R
H18B H 0.4904 0.3057 0.3207 0.064 Uiso 1 1 calc R
H18C H 0.5613 0.2752 0.4239 0.064 Uiso 1 1 calc R
C19 C 0.7481(14) 0.0596(12) 0.5096(7) 0.040(3) Uani 1 1 d .
H19A H 0.6519 0.0613 0.5559 0.061 Uiso 1 1 calc R
H19B H 0.7976 0.1375 0.4994 0.061 Uiso 1 1 calc R
H19C H 0.8299 -0.0074 0.5340 0.061 Uiso 1 1 calc R
C20 C 0.8346(14) -0.1798(9) 0.4150(8) 0.036(2) Uani 1 1 d .
H20A H 0.8989 -0.1643 0.4651 0.054 Uiso 1 1 calc R
H20B H 0.9100 -0.2075 0.3646 0.054 Uiso 1 1 calc R
H20C H 0.7605 -0.2431 0.4423 0.054 Uiso 1 1 calc R
C21 C 0.6621(13) -0.1330(10) 0.2201(8) 0.035(2) Uani 1 1 d .
H21A H 0.5765 -0.1889 0.2433 0.053 Uiso 1 1 calc R
H21B H 0.7709 -0.1797 0.2192 0.053 Uiso 1 1 calc R
H21C H 0.6414 -0.0894 0.1554 0.053 Uiso 1 1 calc R
N1 N 1.0164(9) 0.0351(7) 0.1837(6) 0.0233(16) Uani 1 1 d .
N2 N 0.9618(10) 0.2940(7) -0.0046(5) 0.0244(16) Uani 1 1 d .
N3 N 0.7568(9) 0.4292(7) 0.0526(5) 0.0235(16) Uani 1 1 d .
H3N H 0.6970 0.5002 0.0431 0.028 Uiso 1 1 calc R
N4 N 0.8865(10) 0.4780(7) -0.1007(5) 0.0262(17) Uani 1 1 d .
Cl1 Cl 1.0180(3) 0.2060(2) 0.33142(16) 0.0317(5) Uani 1 1 d .
Cl2 Cl 0.5290(3) 0.6532(2) 0.0874(2) 0.0405(6) Uani 1 1 d .
Ir1 Ir 0.81900(4) 0.10217(3) 0.27193(2) 0.02155(19) Uani 1 1 d .

loop_
_atom_site_aniso_label
_atom_site_aniso_U_11
_atom_site_aniso_U_22
_atom_site_aniso_U_33
_atom_site_aniso_U_23
_atom_site_aniso_U_13
_atom_site_aniso_U_12
C1 0.031(5) 0.018(5) 0.033(5) 0.010(4) 0.009(4) -0.001(4)
C2 0.040(6) 0.018(5) 0.044(6) 0.006(4) -0.004(5) -0.001(4)
C3 0.026(5) 0.041(6) 0.029(5) -0.009(4) 0.005(4) 0.004(4)
C4 0.035(5) 0.032(5) 0.019(5) -0.002(4) 0.004(4) -0.002(4)
C5 0.029(5) 0.022(5) 0.021(4) 0.003(4) -0.005(4) -0.008(4)
C6 0.022(4) 0.021(4) 0.024(5) -0.002(4) -0.008(4) -0.004(4)
C7 0.020(4) 0.026(5) 0.023(5) -0.002(4) 0.001(4) 0.001(4)
C8 0.026(5) 0.025(5) 0.018(4) 0.003(4) 0.001(4) -0.005(4)
C9 0.024(5) 0.021(5) 0.022(4) 0.005(4) -0.004(4) -0.008(4)
C10 0.050(6) 0.030(5) 0.024(5) 0.006(4) 0.005(4) -0.009(5)
C11 0.033(5) 0.029(5) 0.036(6) 0.013(4) -0.005(4) -0.004(4)
C12 0.027(5) 0.036(5) 0.028(5) 0.001(4) 0.001(4) -0.016(4)
C13 0.021(4) 0.025(5) 0.032(5) 0.000(4) 0.014(4) -0.005(4)
C14 0.028(5) 0.032(5) 0.022(5) 0.012(4) 0.010(4) -0.012(4)
C15 0.039(5) 0.022(5) 0.023(5) 0.007(4) 0.009(4) -0.018(4)
C16 0.026(5) 0.024(5) 0.029(5) 0.004(4) 0.004(4) -0.018(4)
C17 0.024(5) 0.037(6) 0.037(6) 0.006(4) 0.000(4) -0.007(4)
C18 0.041(6) 0.038(6) 0.044(7) 0.002(5) 0.012(5) -0.008(5)
C19 0.042(6) 0.055(7) 0.022(5) -0.002(5) 0.002(4) -0.009(5)
C20 0.042(6) 0.024(5) 0.031(5) 0.019(4) 0.000(5) -0.006(4)
C21 0.037(6) 0.035(5) 0.032(6) 0.001(4) -0.004(4) -0.013(4)
N1 0.023(4) 0.022(4) 0.023(4) -0.002(3) 0.002(3) 0.002(3)
N2 0.028(4) 0.025(4) 0.017(4) 0.006(3) 0.001(3) -0.007(3)
N3 0.025(4) 0.022(4) 0.021(4) 0.004(3) -0.006(3) -0.001(3)
N4 0.027(4) 0.026(4) 0.018(4) 0.012(3) -0.001(3) -0.004(3)
Cl1 0.0345(12) 0.0356(12) 0.0221(11) 0.0093(9) -0.0035(9) -0.0162(10)
Cl2 0.0403(14) 0.0328(13) 0.0476(15) -0.0094(11) -0.0012(11) 0.0020(10)
Ir1 0.0243(3) 0.0203(3) 0.0159(3) 0.00701(16) 0.00207(16) -0.00587(16)

loop_
_atom_type_symbol
_atom_type_description
_atom_type_scat_dispersion_real
_atom_type_scat_dispersion_imag
_atom_type_scat_source
C C 0.0181 0.0091 'International Tables Vol C Tables 4.2.6.8 and 6.1.1.4'
H H 0.0000 0.0000 'International Tables Vol C Tables 4.2.6.8 and 6.1.1.4'
N N 0.0311 0.0180 'International Tables Vol C Tables 4.2.6.8 and 6.1.1.4'
Cl Cl 0.3639 0.7018 'International Tables Vol C Tables 4.2.6.8 and 6.1.1.4'
Ir Ir -4.7710 6.5667 'International Tables Vol C Tables 4.2.6.8 and 6.1.1.4'

loop_
_geom_angle_atom_site_label_1
_geom_angle_atom_site_label_2
_geom_angle_atom_site_label_3
_geom_angle
N1 C1 C2 122.3(9)
N1 C1 H1 118.9
C2 C1 H1 118.9
C3 C2 C1 118.8(9)
C3 C2 H2 120.6
C1 C2 H2 120.6
C2 C3 C4 119.0(9)
C2 C3 H3 120.5
C4 C3 H3 120.5
C5 C4 C3 120.3(9)
C5 C4 H4 119.8
C3 C4 H4 119.8
N1 C5 C4 120.9(9)
N1 C5 C6 113.5(8)
C4 C5 C6 125.6(9)
N2 C6 C7 126.1(8)
N2 C6 C5 118.4(8)
C7 C6 C5 115.5(8)
C8 C7 C6 112.9(8)
C8 C7 Ir1 130.9(7)
C6 C7 Ir1 116.1(6)
N3 C8 C7 121.0(9)
N3 C8 H8 119.5
C7 C8 H8 119.5
N4 C9 N2 119.0(8)
N4 C9 N3 121.0(8)
N2 C9 N3 120.0(8)
N4 C10 H10A 109.5
N4 C10 H10B 109.5
H10A C10 H10B 109.5
N4 C10 H10C 109.5
H10A C10 H10C 109.5
H10B C10 H10C 109.5
N4 C11 H11A 109.5
N4 C11 H11B 109.5
H11A C11 H11B 109.5
N4 C11 H11C 109.5
H11A C11 H11C 109.5
H11B C11 H11C 109.5
C16 C12 C13 108.6(9)
C16 C12 C17 127.3(9)
C13 C12 C17 124.0(10)
C16 C12 Ir1 71.4(5)
C13 C12 Ir1 70.6(5)
C17 C12 Ir1 124.7(7)
C14 C13 C12 106.1(9)
C14 C13 C18 127.2(10)
C12 C13 C18 125.8(10)
C14 C13 Ir1 73.9(5)
C12 C13 Ir1 69.5(5)
C18 C13 Ir1 129.6(7)
C15 C14 C13 109.2(9)
C15 C14 C19 127.1(10)
C13 C14 C19 123.7(10)
C15 C14 Ir1 72.6(5)
C13 C14 Ir1 67.7(5)
C19 C14 Ir1 126.2(7)
C14 C15 C16 107.7(9)
C14 C15 C20 126.6(10)
C16 C15 C20 125.7(9)
C14 C15 Ir1 70.4(5)
C16 C15 Ir1 66.9(5)
C20 C15 Ir1 129.2(7)
C12 C16 C15 108.2(9)
C12 C16 C21 126.4(9)
C15 C16 C21 125.0(9)
C12 C16 Ir1 70.1(5)
C15 C16 Ir1 75.0(5)
C21 C16 Ir1 127.0(7)
C12 C17 H17A 109.5
C12 C17 H17B 109.5
H17A C17 H17B 109.5
C12 C17 H17C 109.5
H17A C17 H17C 109.5
H17B C17 H17C 109.5
C13 C18 H18A 109.5
C13 C18 H18B 109.5
H18A C18 H18B 109.5
C13 C18 H18C 109.5
H18A C18 H18C 109.5
H18B C18 H18C 109.5
C14 C19 H19A 109.5
C14 C19 H19B 109.5
H19A C19 H19B 109.5
C14 C19 H19C 109.5
H19A C19 H19C 109.5
H19B C19 H19C 109.5
C15 C20 H20A 109.5
C15 C20 H20B 109.5
H20A C20 H20B 109.5
C15 C20 H20C 109.5
H20A C20 H20C 109.5
H20B C20 H20C 109.5
C16 C21 H21A 109.5
C16 C21 H21B 109.5
H21A C21 H21B 109.5
C16 C21 H21C 109.5
H21A C21 H21C 109.5
H21B C21 H21C 109.5
C1 N1 C5 118.5(8)
C1 N1 Ir1 124.3(6)
C5 N1 Ir1 117.0(6)
C6 N2 C9 117.6(8)
C8 N3 C9 122.2(8)
C8 N3 H3N 118.9
C9 N3 H3N 118.9
C9 N4 C10 119.7(8)
C9 N4 C11 120.6(8)
C10 N4 C11 117.2(8)
C7 Ir1 N1 77.8(3)
C7 Ir1 C12 97.6(4)
N1 Ir1 C12 127.1(3)
C7 Ir1 C13 108.5(4)
N1 Ir1 C13 165.1(3)
C12 Ir1 C13 39.9(4)
C7 Ir1 C16 120.9(4)
N1 Ir1 C16 99.2(3)
C12 Ir1 C16 38.6(4)
C13 Ir1 C16 65.9(4)
C7 Ir1 C14 145.1(4)
N1 Ir1 C14 137.1(3)
C12 Ir1 C14 64.2(4)
C13 Ir1 C14 38.4(4)
C16 Ir1 C14 63.8(4)
C7 Ir1 C15 158.8(4)
N1 Ir1 C15 105.2(3)
C12 Ir1 C15 63.6(4)
C13 Ir1 C15 64.0(4)
C16 Ir1 C15 38.1(4)
C14 Ir1 C15 37.0(4)
C7 Ir1 Cl1 86.4(3)
N1 Ir1 Cl1 87.2(2)
C12 Ir1 Cl1 145.6(3)
C13 Ir1 Cl1 106.4(3)
C16 Ir1 Cl1 152.6(3)
C14 Ir1 Cl1 93.4(3)
C15 Ir1 Cl1 114.5(3)

loop_
_geom_bond_atom_site_label_1
_geom_bond_atom_site_label_2
_geom_bond_distance
C1 N1 1.339(12)
C1 C2 1.394(16)
C1 H1 0.9500
C2 C3 1.369(16)
C2 H2 0.9500
C3 C4 1.375(15)
C3 H3 0.9500
C4 C5 1.374(14)
C4 H4 0.9500
C5 N1 1.362(12)
C5 C6 1.467(13)
C6 N2 1.319(12)
C6 C7 1.411(13)
C7 C8 1.381(13)
C7 Ir1 2.053(9)
C8 N3 1.335(12)
C8 H8 0.9500
C9 N4 1.332(12)
C9 N2 1.337(12)
C9 N3 1.355(13)
C10 N4 1.450(14)
C10 H10A 0.9800
C10 H10B 0.9800
C10 H10C 0.9800
C11 N4 1.487(13)
C11 H11A 0.9800
C11 H11B 0.9800
C11 H11C 0.9800
C12 C16 1.423(15)
C12 C13 1.471(15)
C12 C17 1.501(15)
C12 Ir1 2.145(9)
C13 C14 1.449(15)
C13 C18 1.489(15)
C13 Ir1 2.161(9)
C14 C15 1.432(15)
C14 C19 1.494(15)
C14 Ir1 2.243(9)
C15 C16 1.451(14)
C15 C20 1.483(14)
C15 Ir1 2.271(9)
C16 C21 1.497(14)
C16 Ir1 2.162(8)
C17 H17A 0.9800
C17 H17B 0.9800
C17 H17C 0.9800
C18 H18A 0.9800
C18 H18B 0.9800
C18 H18C 0.9800
C19 H19A 0.9800
C19 H19B 0.9800
C19 H19C 0.9800
C20 H20A 0.9800
C20 H20B 0.9800
C20 H20C 0.9800
C21 H21A 0.9800
C21 H21B 0.9800
C21 H21C 0.9800
N1 Ir1 2.117(7)
N3 H3N 0.8800
Cl1 Ir1 2.403(2)

loop_
_platon_squeeze_void_nr
_platon_squeeze_void_average_x
_platon_squeeze_void_average_y
_platon_squeeze_void_average_z
_platon_squeeze_void_volume
_platon_squeeze_void_count_electrons
_platon_squeeze_void_content
1 -0.056 0.500 0.500 262 88 ' '
